data_4078376
loop_
_publ_author_name
'Willem, Rudolph'
'Bouhdid, Abdeslam'
'Meddour, Abdelkrim'
'Camacho-Camacho, Carlos'
'Mercier, Fr\'ed\'eric'
'Gielen, Marcel'
'Biesemans, Monique'
'Ribot, Fran\,cois'
'Sanchez, Cl\'ement'
'Tiekink, Edward R. T.'

_publ_section_title
;
 X-ray Diffraction and 2D Gradient-Assisted1H&#x2212;119Sn HMQC NMR
 Studies of Structures Obtained from Nucleophilic Substitutions on
 Dimethyltin(IV) Salicylaldoximates
;
_journal_issue 20
_journal_name_full Organometallics
_journal_page_first 4377
_journal_paper_doi 10.1021/om970378e
_journal_volume 16
_journal_year 1997
_chemical_formula_sum 'C29 H36 Br N2 O6 Sn3'
_chemical_formula_weight 944.59
_space_group_IT_number 2
_symmetry_cell_setting triclinic
_symmetry_Int_Tables_number 2
_symmetry_space_group_name_Hall '-P 1'
_symmetry_space_group_name_H-M 'P -1'
_audit_creation_date 'Fri Jan 10 15:36:43 1997'
_audit_creation_method 'from TEXRAY.INF file'
_cell_angle_alpha 105.09(7)
_cell_angle_beta 113.43(6)
_cell_angle_gamma 87.26(7)
_cell_formula_units_Z 2
_cell_length_a 11.765(9)
_cell_length_b 15.76(1)
_cell_length_c 10.205(8)
_cell_measurement_reflns_used 5
_cell_measurement_temperature 293
_cell_measurement_theta_max 49.8
_cell_measurement_theta_min 49.4
_cell_volume 1673(2)
_computing_cell_refinement 'MSC/AFC Diffractometer Control'
_computing_data_collection 'MSC/AFC Diffractometer Control'
_computing_data_reduction teXsan
_computing_publication_material teXsan
_computing_structure_refinement teXsan
_computing_structure_solution SHELXS86
_diffrn_ambient_temperature 293
_diffrn_measurement_device AFC6R
_diffrn_measurement_method 'omega/2-theta scans'
_diffrn_orient_matrix_UB_11 0.01446
_diffrn_orient_matrix_UB_12 -0.05426
_diffrn_orient_matrix_UB_13 0.03644
_diffrn_orient_matrix_UB_21 0.07786
_diffrn_orient_matrix_UB_22 -0.00769
_diffrn_orient_matrix_UB_23 -0.01808
_diffrn_orient_matrix_UB_31 0.04841
_diffrn_orient_matrix_UB_32 0.03650
_diffrn_orient_matrix_UB_33 0.10296
_diffrn_radiation_monochromator graphite
_diffrn_radiation_source 'Rigaku rotating anode'
_diffrn_radiation_type MoKalpha
_diffrn_radiation_wavelength 0.7107
_diffrn_reflns_av_R_equivalents 3.16
_diffrn_reflns_limit_h_max 15
_diffrn_reflns_limit_h_min 0
_diffrn_reflns_limit_k_max 20
_diffrn_reflns_limit_k_min -20
_diffrn_reflns_limit_l_max 12
_diffrn_reflns_limit_l_min -13
_diffrn_reflns_number 8098
_diffrn_reflns_theta_max 27.5
_diffrn_reflns_theta_min 3.0
_diffrn_standards_decay_% -4.05
_diffrn_standards_interval_count 400
_diffrn_standards_number 3
_exptl_absorpt_coefficient_mu 3.460
_exptl_absorpt_correction_T_max 1
_exptl_absorpt_correction_T_min 0.909
_exptl_absorpt_correction_type refdelf
_exptl_absorpt_process_details Walker&Stuart_DIFABS
_exptl_crystal_colour colourless
_exptl_crystal_density_diffrn 1.875
_exptl_crystal_description block
_exptl_crystal_F_000 914.00
_exptl_crystal_size_max 0.240
_exptl_crystal_size_mid 0.160
_exptl_crystal_size_min 0.160
_refine_diff_density_max 0.66
_refine_diff_density_min -0.65
_refine_ls_extinction_method none
_refine_ls_goodness_of_fit_obs 1.631
_refine_ls_hydrogen_treatment noref
_refine_ls_matrix_type full
_refine_ls_number_parameters 370
_refine_ls_number_reflns 4611
_refine_ls_number_restraints 0
_refine_ls_R_factor_obs 0.0377
_refine_ls_shift/esd_max 0.0048
_refine_ls_structure_factor_coef F
_refine_ls_weighting_scheme sigma
_refine_ls_wR_factor_obs 0.0335
_reflns_number_observed 4611
_reflns_number_total 7724
_reflns_observed_criterion 3.00
_cod_data_source_file om970378e.cif
_cod_data_source_block 5b
_cod_original_sg_symbol_H-M 'P -1       '
_cod_original_formula_sum 'C29 H36 Br N2 O6 Sn3 '
_cod_database_code 4078376

loop_
_symmetry_equiv_pos_as_xyz
'   +x,   +y,   +z'
'   -x,   -y,   -z'

loop_
_atom_site_aniso_label
_atom_site_aniso_U_11
_atom_site_aniso_U_22
_atom_site_aniso_U_33
_atom_site_aniso_U_12
_atom_site_aniso_U_13
_atom_site_aniso_U_23
Sn(1) 0.0460(3) 0.0455(3) 0.0459(3) 0.0026(2) 0.0182(2) 0.0133(2)
Sn(2) 0.0458(3) 0.0428(3) 0.0453(3) 0.0029(2) 0.0162(2) 0.0092(2)
Sn(3) 0.0452(3) 0.0463(3) 0.0421(3) 0.0015(2) 0.0167(2) 0.0132(2)
Br(4) 0.0695(5) 0.0748(6) 0.0765(6) 0.0111(4) 0.0428(5) 0.0245(5)
O(9) 0.096(4) 0.093(4) 0.114(5) 0.037(4) 0.068(4) 0.059(4)
O(10) 0.061(3) 0.050(3) 0.062(3) 0.009(2) 0.028(3) 0.024(3)
O(19) 0.080(4) 0.081(4) 0.111(4) 0.036(3) 0.067(4) 0.058(3)
O(20) 0.110(5) 0.075(4) 0.152(5) 0.049(3) 0.100(4) 0.073(4)
O(30) 0.048(3) 0.048(3) 0.045(3) 0.004(2) 0.018(2) 0.018(2)
O(40) 0.053(3) 0.047(3) 0.057(3) 0.009(2) 0.028(3) 0.017(2)
N(8) 0.059(4) 0.053(4) 0.059(4) 0.009(3) 0.025(3) 0.022(3)
N(18) 0.047(3) 0.048(4) 0.053(4) 0.004(3) 0.023(3) 0.016(3)
C(1) 0.049(4) 0.040(4) 0.043(4) -0.007(3) 0.007(4) 0.008(3)
C(2) 0.053(5) 0.043(4) 0.047(4) -0.007(4) 0.006(4) 0.007(4)
C(3) 0.072(5) 0.052(5) 0.074(6) 0.011(4) 0.030(5) 0.025(4)
C(4) 0.077(6) 0.073(6) 0.080(6) 0.026(5) 0.032(5) 0.029(5)
C(5) 0.089(7) 0.070(6) 0.086(7) 0.026(5) 0.034(6) 0.039(5)
C(6) 0.070(5) 0.061(5) 0.062(5) 0.003(4) 0.021(4) 0.029(4)
C(7) 0.066(5) 0.050(5) 0.048(4) -0.007(4) 0.013(4) 0.014(4)
C(11) 0.038(4) 0.036(4) 0.037(4) -0.004(3) 0.010(3) 0.005(3)
C(12) 0.043(4) 0.050(4) 0.060(5) 0.010(4) 0.023(4) 0.019(4)
C(13) 0.058(5) 0.067(5) 0.066(5) 0.003(4) 0.029(4) 0.029(4)
C(14) 0.054(5) 0.063(5) 0.059(5) 0.003(4) 0.033(4) 0.011(4)
C(15) 0.064(5) 0.053(5) 0.072(5) 0.007(4) 0.037(5) 0.006(4)
C(16) 0.059(5) 0.038(4) 0.058(5) 0.006(4) 0.024(4) 0.007(4)
C(17) 0.054(4) 0.048(4) 0.050(4) 0.008(4) 0.022(4) 0.021(4)
C(21) 0.054(5) 0.086(6) 0.063(5) -0.023(4) 0.002(4) 0.012(5)
C(22) 0.080(6) 0.050(5) 0.050(5) 0.003(4) 0.017(4) 0.008(4)
C(23) 0.063(5) 0.063(5) 0.061(5) 0.006(4) 0.008(4) 0.021(4)
C(24) 0.075(6) 0.062(5) 0.068(5) -0.005(4) 0.030(5) 0.000(4)
C(25) 0.067(5) 0.056(5) 0.076(6) 0.001(4) 0.023(5) 0.006(4)
C(26) 0.071(5) 0.061(5) 0.050(5) 0.013(4) 0.011(4) 0.008(4)
C(41) 0.051(4) 0.037(4) 0.038(4) 0.003(3) 0.020(3) 0.012(3)
C(42) 0.046(4) 0.059(5) 0.042(4) -0.010(4) 0.010(4) 0.006(4)
C(43) 0.055(5) 0.060(5) 0.029(4) -0.008(4) 0.012(3) 0.000(3)
C(44) 0.047(4) 0.037(4) 0.049(4) 0.008(3) 0.021(4) 0.015(3)
C(45) 0.049(4) 0.063(5) 0.046(4) -0.015(4) 0.013(4) 0.002(4)
C(46) 0.054(5) 0.060(5) 0.040(4) -0.011(4) 0.013(4) 0.001(4)
C(101) 0.092(9) 0.11(1) 0.13(1) 0.018(8) 0.040(8) 0.026(8)
C(102) 0.10(1) 0.16(1) 0.12(1) 0.063(9) 0.063(9) 0.08(1)
C(103) 0.096(10) 0.086(9) 0.21(2) 0.039(8) 0.09(1) 0.07(1)

loop_
_atom_site_label
_atom_site_fract_x
_atom_site_fract_y
_atom_site_fract_z
_atom_site_U_iso_or_equiv
_atom_site_thermal_displace_type
Sn(1) 0.02244(4) -0.27147(3) 0.28356(5) 0.0455(1) Uij
Sn(2) -0.21428(4) -0.18818(3) 0.41289(5) 0.0457(1) Uij
Sn(3) -0.09909(4) -0.37697(3) 0.49582(5) 0.0443(1) Uij
Br(4) -0.60299(7) -0.28020(6) 0.81388(9) 0.0683(3) Uij
O(9) 0.1169(5) -0.1781(4) 0.0751(6) 0.087(2) Uij
O(10) -0.1374(4) -0.1437(3) 0.2826(5) 0.055(2) Uij
O(19) 0.0428(5) -0.4335(3) 0.4347(6) 0.076(2) Uij
O(20) 0.1684(5) -0.3040(3) 0.2008(7) 0.089(2) Uij
O(30) -0.0912(4) -0.2799(3) 0.4048(4) 0.046(1) Uij
O(40) -0.2371(4) -0.2783(3) 0.5354(5) 0.050(1) Uij
N(8) 0.0242(5) -0.1600(4) 0.1319(6) 0.055(2) Uij
N(18) 0.0910(5) -0.4002(3) 0.3527(6) 0.048(2) Uij
C(1) -0.1452(6) -0.0606(4) 0.1153(7) 0.048(2) Uij
C(2) -0.1864(6) -0.0797(4) 0.2147(7) 0.053(2) Uij
C(3) -0.2821(7) -0.0325(5) 0.2384(8) 0.064(3) Uij
C(4) -0.3360(7) 0.0313(5) 0.1671(9) 0.075(3) Uij
C(5) -0.2961(8) 0.0500(5) 0.0668(9) 0.079(3) Uij
C(6) -0.2012(7) 0.0048(5) 0.0430(8) 0.063(3) Uij
C(7) -0.0436(7) -0.1002(5) 0.0814(8) 0.057(2) Uij
C(11) 0.2422(5) -0.4421(4) 0.2374(6) 0.039(2) Uij
C(12) 0.2363(6) -0.3698(4) 0.1802(7) 0.049(2) Uij
C(13) 0.3096(7) -0.3691(5) 0.0999(8) 0.060(3) Uij
C(14) 0.3854(6) -0.4343(5) 0.0827(8) 0.056(2) Uij
C(15) 0.3931(7) -0.5050(5) 0.1416(8) 0.061(3) Uij
C(16) 0.3224(6) -0.5080(4) 0.2173(7) 0.053(2) Uij
C(17) 0.1705(6) -0.4505(4) 0.3200(7) 0.049(2) Uij
C(21) 0.1465(7) -0.1784(5) 0.4663(8) 0.075(3) Uij
C(22) -0.1164(7) -0.3384(4) 0.0813(7) 0.064(2) Uij
C(23) -0.3907(7) -0.2282(5) 0.2437(8) 0.067(3) Uij
C(24) -0.1403(7) -0.0827(5) 0.6034(8) 0.071(3) Uij
C(25) -0.2454(7) -0.4684(5) 0.3394(8) 0.070(3) Uij
C(26) 0.0084(7) -0.3449(5) 0.7242(8) 0.067(3) Uij
C(41) -0.3209(6) -0.2791(4) 0.5979(7) 0.041(2) Uij
C(42) -0.2916(6) -0.2329(5) 0.7447(7) 0.052(2) Uij
C(43) -0.3761(6) -0.2321(4) 0.8081(7) 0.051(2) Uij
C(44) -0.4884(6) -0.2781(4) 0.7262(7) 0.043(2) Uij
C(45) -0.5191(6) -0.3239(5) 0.5824(7) 0.056(2) Uij
C(46) -0.4355(6) -0.3245(5) 0.5171(7) 0.055(2) Uij
C(101) 0.413(1) -1.057(1) 0.379(2) 0.116(5) Uij
C(102) 0.447(1) -0.978(1) 0.373(2) 0.113(6) Uij
C(103) 0.534(1) -0.9198(8) 0.495(3) 0.115(6) Uij
H(3) -0.3118 -0.0447 0.3080 0.0729 Uij
H(4) -0.4026 0.0629 0.1873 0.0867 Uij
H(5) -0.3351 0.0934 0.0142 0.0877 Uij
H(6) -0.1714 0.0182 -0.0259 0.0750 Uij
H(7) -0.0240 -0.0788 0.0112 0.0724 Uij
H(9) 0.1689 -0.2187 0.1424 0.0819 Uij
H(13) 0.3059 -0.3206 0.0565 0.0660 Uij
H(14) 0.4353 -0.4315 0.0275 0.0632 Uij
H(15) 0.4478 -0.5515 0.1288 0.0668 Uij
H(16) 0.3270 -0.5575 0.2587 0.0604 Uij
H(17) 0.1845 -0.5026 0.3569 0.0536 Uij
H(21b) 0.1742 -0.1343 0.4328 0.0834 Uij
H(21c) 0.1054 -0.1503 0.5307 0.0834 Uij
H(21a) 0.2176 -0.2074 0.5205 0.0834 Uij
H(22b) -0.0879 -0.3441 0.0025 0.0728 Uij
H(22c) -0.1352 -0.3965 0.0861 0.0728 Uij
H(22a) -0.1907 -0.3056 0.0613 0.0728 Uij
H(23b) -0.4057 -0.1968 0.1687 0.0764 Uij
H(23c) -0.3948 -0.2910 0.1995 0.0764 Uij
H(23a) -0.4531 -0.2151 0.2845 0.0764 Uij
H(24b) -0.1212 -0.0322 0.5766 0.0803 Uij
H(24c) -0.2009 -0.0679 0.6470 0.0803 Uij
H(24a) -0.0655 -0.0996 0.6739 0.0803 Uij
H(25b) -0.2949 -0.4434 0.2587 0.0807 Uij
H(25c) -0.2114 -0.5219 0.3017 0.0807 Uij
H(25a) -0.2969 -0.4818 0.3866 0.0807 Uij
H(26b) 0.0783 -0.3056 0.7473 0.0762 Uij
H(26c) -0.0421 -0.3165 0.7764 0.1157 Uij
H(26a) 0.0380 -0.3984 0.7536 0.0762 Uij
H(42) -0.2114 -0.2008 0.8032 0.0633 Uij
H(43) -0.3558 -0.1992 0.9101 0.0611 Uij
H(45) -0.5993 -0.3562 0.5260 0.0655 Uij
H(46) -0.4580 -0.3569 0.4143 0.1150 Uij
H(101) 0.3511 -1.0966 0.2922 0.1329 Uij
H(102) 0.4084 -0.9616 0.2801 0.1214 Uij
H(103) 0.5549 -0.8633 0.4873 0.1150 Uij

loop_
_atom_type_symbol
_atom_type_oxidation_number
_atom_type_number_in_cell
_atom_type_scat_dispersion_real
_atom_type_scat_dispersion_imag
_atom_type_scat_source
C 0 58 0.003 0.002 'International Tables'
H 0 72 0.000 0.000 'International Tables'
Br 0 2 -0.290 2.459 'International Tables'
N 0 4 0.006 0.003 'International Tables'
O 0 12 0.011 0.006 'International Tables'
Sn 0 6 -0.654 1.425 'International Tables'

loop_
_geom_angle_atom_site_label_1
_geom_angle_atom_site_label_2
_geom_angle_atom_site_label_3
_geom_angle
_geom_angle_publ_flag
O(10) Sn(1) O(20) 136.0(1) yes
O(10) Sn(1) O(30) 65.9(1) yes
O(10) Sn(1) N(8) 64.8(1) yes
O(10) Sn(1) N(18) 146.2(1) yes
O(10) Sn(1) C(21) 83.6(2) yes
O(10) Sn(1) C(22) 85.6(2) yes
O(20) Sn(1) O(30) 157.8(2) yes
O(20) Sn(1) N(8) 71.4(2) yes
O(20) Sn(1) N(18) 77.7(2) yes
O(20) Sn(1) C(21) 89.3(3) yes
O(20) Sn(1) C(22) 92.7(3) yes
O(30) Sn(1) N(8) 130.7(2) yes
O(30) Sn(1) N(18) 80.4(2) yes
O(30) Sn(1) C(21) 91.0(2) yes
O(30) Sn(1) C(22) 92.2(2) yes
N(8) Sn(1) N(18) 148.7(2) yes
N(8) Sn(1) C(21) 85.1(2) yes
N(8) Sn(1) C(22) 82.7(2) yes
N(18) Sn(1) C(21) 100.2(3) yes
N(18) Sn(1) C(22) 93.4(2) yes
C(21) Sn(1) C(22) 166.3(3) yes
O(10) Sn(2) O(30) 80.6(2) yes
O(10) Sn(2) O(40) 154.9(2) yes
O(10) Sn(2) C(23) 96.4(2) yes
O(10) Sn(2) C(24) 97.0(2) yes
O(30) Sn(2) O(40) 74.4(1) yes
O(30) Sn(2) C(23) 112.2(2) yes
O(30) Sn(2) C(24) 111.9(2) yes
O(40) Sn(2) C(23) 91.7(2) yes
O(40) Sn(2) C(24) 93.6(2) yes
C(23) Sn(2) C(24) 135.4(3) yes
O(19) Sn(3) O(30) 87.8(2) yes
O(19) Sn(3) O(40) 160.5(2) yes
O(19) Sn(3) C(25) 97.9(3) yes
O(19) Sn(3) C(26) 95.5(2) yes
O(30) Sn(3) O(40) 72.9(1) yes
O(30) Sn(3) C(25) 107.9(2) yes
O(30) Sn(3) C(26) 112.4(2) yes
O(40) Sn(3) C(25) 90.7(2) yes
O(40) Sn(3) C(26) 89.6(2) yes
C(25) Sn(3) C(26) 137.8(3) yes
Sn(1) O(10) Sn(2) 95.4(2) yes
Sn(1) O(10) C(2) 141.0(4) yes
Sn(2) O(10) C(2) 122.5(4) yes
Sn(3) O(19) N(18) 123.6(4) yes
Sn(1) O(20) C(12) 138.4(4) yes
Sn(1) O(30) Sn(2) 118.0(2) yes
Sn(1) O(30) Sn(3) 127.1(2) yes
Sn(2) O(30) Sn(3) 114.7(2) yes
Sn(2) O(40) Sn(3) 97.8(1) yes
Sn(2) O(40) C(41) 129.9(4) yes
Sn(3) O(40) C(41) 131.8(4) yes
Sn(1) N(8) O(9) 111.1(4) yes
Sn(1) N(8) C(7) 137.8(5) yes
O(9) N(8) C(7) 110.5(5) yes
Sn(1) N(18) O(19) 121.0(4) yes
Sn(1) N(18) C(17) 127.5(4) yes
O(19) N(18) C(17) 111.5(5) yes
C(2) C(1) C(6) 119.4(7) yes
C(2) C(1) C(7) 125.4(6) yes
C(6) C(1) C(7) 115.2(6) yes
O(10) C(2) C(1) 121.1(7) yes
O(10) C(2) C(3) 121.3(6) yes
C(1) C(2) C(3) 117.6(7) yes
C(2) C(3) C(4) 122.4(7) yes
C(3) C(4) C(5) 120.2(7) yes
C(4) C(5) C(6) 118.2(7) yes
C(1) C(6) C(5) 122.1(7) yes
N(8) C(7) C(1) 128.4(6) yes
C(12) C(11) C(16) 119.4(6) yes
C(12) C(11) C(17) 122.2(6) yes
C(16) C(11) C(17) 118.4(6) yes
O(20) C(12) C(11) 122.8(6) yes
O(20) C(12) C(13) 120.0(6) yes
C(11) C(12) C(13) 117.2(6) yes
C(12) C(13) C(14) 121.4(6) yes
C(13) C(14) C(15) 121.4(6) yes
C(14) C(15) C(16) 118.4(7) yes
C(11) C(16) C(15) 122.2(6) yes
N(18) C(17) C(11) 130.5(6) yes
O(40) C(41) C(42) 120.0(6) yes
O(40) C(41) C(46) 121.1(6) yes
C(42) C(41) C(46) 118.8(6) yes
C(41) C(42) C(43) 120.5(6) yes
C(42) C(43) C(44) 119.5(6) yes
Br(4) C(44) C(43) 119.8(5) yes
Br(4) C(44) C(45) 119.1(5) yes
C(43) C(44) C(45) 121.1(6) yes
C(44) C(45) C(46) 119.9(6) yes
C(41) C(46) C(45) 120.2(6) yes
C(102) C(101) C(103) 118(1) yes
C(101) C(102) C(103) 122(1) yes
C(101) C(103) C(102) 119(1) yes

loop_
_geom_bond_atom_site_label_1
_geom_bond_atom_site_label_2
_geom_bond_distance
_geom_bond_publ_flag
Sn(1) O(10) 2.688(4) yes
Sn(1) O(20) 2.184(5) yes
Sn(1) O(30) 2.181(4) yes
Sn(1) N(8) 2.631(5) yes
Sn(1) N(18) 2.324(5) yes
Sn(1) C(21) 2.091(7) yes
Sn(1) C(22) 2.096(7) yes
Sn(2) O(10) 2.140(4) yes
Sn(2) O(30) 2.006(4) yes
Sn(2) O(40) 2.210(4) yes
Sn(2) C(23) 2.097(7) yes
Sn(2) C(24) 2.100(7) yes
Sn(3) O(19) 2.090(4) yes
Sn(3) O(30) 2.008(4) yes
Sn(3) O(40) 2.274(4) yes
Sn(3) C(25) 2.107(7) yes
Sn(3) C(26) 2.096(7) yes
Br(4) C(44) 1.898(6) yes
O(9) N(8) 1.413(7) yes
O(10) C(2) 1.350(7) yes
O(19) N(18) 1.389(6) yes
O(20) C(12) 1.303(7) yes
O(40) C(41) 1.372(6) yes
N(8) C(7) 1.283(8) yes
N(18) C(17) 1.286(7) yes
C(1) C(2) 1.385(8) yes
C(1) C(6) 1.410(9) yes
C(1) C(7) 1.442(9) yes
C(2) C(3) 1.387(9) yes
C(3) C(4) 1.376(10) yes
C(4) C(5) 1.382(10) yes
C(5) C(6) 1.364(10) yes
C(11) C(12) 1.396(8) yes
C(11) C(16) 1.399(8) yes
C(11) C(17) 1.441(8) yes
C(12) C(13) 1.409(8) yes
C(13) C(14) 1.350(9) yes
C(14) C(15) 1.381(9) yes
C(15) C(16) 1.351(8) yes
C(41) C(42) 1.392(8) yes
C(41) C(46) 1.382(8) yes
C(42) C(43) 1.383(8) yes
C(43) C(44) 1.366(8) yes
C(44) C(45) 1.362(8) yes
C(45) C(46) 1.388(8) yes
C(101) C(102) 1.35(2) yes
C(101) C(103) 1.33(1) yes
C(102) C(103) 1.38(2) yes
